data_7217575
loop_
_publ_author_name
'Hsu, Wayne'
'Li, Yu-Sian'
'He, Hsiu-Yi'
'Chen, Kuan-Ting'
'Wu, Hong-Sheng'
'Proserpio, Davide M.'
'Chen, Jhy-Der'
'Wang, Ju-Chun'

_publ_section_title
;
 Stepwise formation of heteronuclear coordination networks based on
 quadruple-bonded dimolybdenum units containing formamidinate ligands
;
_journal_issue 32
_journal_name_full CrystEngComm
_journal_page_first 7385
_journal_paper_doi 10.1039/C4CE00474D
_journal_volume 16
_journal_year 2014
_chemical_formula_sum 'C22.5 H20 Hg I2 Mo N8 O0.5'
_chemical_formula_weight 960.80
_chemical_name_systematic
; 
 ? 
;
_space_group_IT_number 14
_symmetry_cell_setting monoclinic
_symmetry_space_group_name_Hall '-P 2yn'
_symmetry_space_group_name_H-M 'P 1 21/n 1'
_atom_sites_solution_hydrogens geom
_atom_sites_solution_primary direct
_atom_sites_solution_secondary difmap
_audit_creation_method SHELXL-97
_cell_angle_alpha 90.00
_cell_angle_beta 103.0880(10)
_cell_angle_gamma 90.00
_cell_formula_units_Z 4
_cell_length_a 15.3948(3)
_cell_length_b 9.2721(2)
_cell_length_c 20.2932(3)
_cell_measurement_reflns_used 9945
_cell_measurement_temperature 298(2)
_cell_measurement_theta_max 28.28
_cell_measurement_theta_min 2.20
_cell_volume 2821.45(9)
_computing_cell_refinement 'Bruker SAINT'
_computing_data_collection 'Bruker APEX2'
_computing_data_reduction 'Bruker SAINT'
_computing_molecular_graphics 'Bruker SHELXTL'
_computing_publication_material 'Bruker SHELXTL'
_computing_structure_refinement 'SHELXL-97 (Sheldrick, 1997)'
_computing_structure_solution 'SHELXS-97 (Sheldrick, 1990)'
_diffrn_ambient_temperature 298(2)
_diffrn_measured_fraction_theta_full 0.999
_diffrn_measured_fraction_theta_max 0.999
_diffrn_measurement_device_type 'Bruker APEX-II CCD'
_diffrn_measurement_method '\f and \w scans'
_diffrn_radiation_monochromator graphite
_diffrn_radiation_source 'fine-focus sealed tube'
_diffrn_radiation_type MoK\a
_diffrn_radiation_wavelength 0.71073
_diffrn_reflns_av_R_equivalents 0.0476
_diffrn_reflns_av_sigmaI/netI 0.0507
_diffrn_reflns_limit_h_max 16
_diffrn_reflns_limit_h_min -18
_diffrn_reflns_limit_k_max 11
_diffrn_reflns_limit_k_min -11
_diffrn_reflns_limit_l_max 25
_diffrn_reflns_limit_l_min -25
_diffrn_reflns_number 21153
_diffrn_reflns_theta_full 26.00
_diffrn_reflns_theta_max 26.00
_diffrn_reflns_theta_min 1.88
_diffrn_standards_number 0
_exptl_absorpt_coefficient_mu 8.096
_exptl_absorpt_correction_T_max 0.4982
_exptl_absorpt_correction_T_min 0.1950
_exptl_absorpt_correction_type multi-scan
_exptl_absorpt_process_details 'sadabs, v2008/1(bruker axs, 2008)'
_exptl_crystal_colour red
_exptl_crystal_density_diffrn 2.262
_exptl_crystal_density_method 'not measured'
_exptl_crystal_description plate
_exptl_crystal_F_000 1772
_exptl_crystal_size_max 0.30
_exptl_crystal_size_mid 0.30
_exptl_crystal_size_min 0.10
_refine_diff_density_max 2.399
_refine_diff_density_min -1.628
_refine_diff_density_rms 0.237
_refine_ls_extinction_method none
_refine_ls_goodness_of_fit_ref 1.060
_refine_ls_hydrogen_treatment constr
_refine_ls_matrix_type full
_refine_ls_number_parameters 325
_refine_ls_number_reflns 5544
_refine_ls_number_restraints 1
_refine_ls_restrained_S_all 1.060
_refine_ls_R_factor_all 0.0605
_refine_ls_R_factor_gt 0.0497
_refine_ls_shift/su_max 0.004
_refine_ls_shift/su_mean 0.000
_refine_ls_structure_factor_coef Fsqd
_refine_ls_weighting_details 'calc w=1/[\s^2^(Fo^2^)+(0.1090P)^2^+2.4902P] where P=(Fo^2^+2Fc^2^)/3'
_refine_ls_weighting_scheme calc
_refine_ls_wR_factor_gt 0.1496
_refine_ls_wR_factor_ref 0.1618
_reflns_number_gt 4620
_reflns_number_total 5544
_reflns_threshold_expression >2sigma(I)
_cod_duplicate_entry 7215486
_cod_data_source_file c4ce00474d2.cif
_cod_data_source_block 3
_cod_depositor_comments
;
The following automatic conversions were performed:

'_symmetry_cell_setting' value 'Monoclinic' changed to 'monoclinic'
according to
/usr/data/users/saulius/crontab/automatic-downloads/current/RSC/lib/dictionaries/cif_core.dic
dictionary named 'cif_core.dic' version 2.4.2 from 2011-04-26.

Automatic conversion script
Id: cif_fix_values 2281 2013-09-26 08:29:07Z andrius 
;
_cod_original_sg_symbol_H-M P2(1)/n
_cod_original_formula_sum 'C22.50 H20 Hg I2 Mo N8 O0.50'
_cod_database_code 7217575

loop_
_symmetry_equiv_pos_as_xyz
'x, y, z'
'-x+1/2, y+1/2, -z+1/2'
'-x, -y, -z'
'x-1/2, -y-1/2, z-1/2'

loop_
_atom_site_label
_atom_site_type_symbol
_atom_site_fract_x
_atom_site_fract_y
_atom_site_fract_z
_atom_site_U_iso_or_equiv
_atom_site_adp_type
_atom_site_occupancy
_atom_site_symmetry_multiplicity
_atom_site_calc_flag
_atom_site_refinement_flags
Hg Hg 0.07960(2) 0.90793(4) 0.172892(18) 0.04572(16) Uani 1 1 d .
Mo Mo -0.45877(4) 0.93371(6) 0.03577(3) 0.02376(17) Uani 1 1 d .
I1 I 0.10425(7) 0.65510(9) 0.23294(5) 0.0861(3) Uani 1 1 d .
N1 N -0.0767(4) 0.9463(7) 0.1284(4) 0.0394(16) Uani 1 1 d .
C1 C -0.0998(6) 1.0755(8) 0.1001(5) 0.043(2) Uani 1 1 d .
H1A H -0.0565 1.1470 0.1049 0.051 Uiso 1 1 calc R
I2 I 0.15472(5) 1.07703(9) 0.09657(4) 0.0668(2) Uani 1 1 d .
N2 N -0.3374(4) 1.0213(6) 0.0153(3) 0.0292(13) Uani 1 1 d .
C2 C -0.1851(5) 1.1072(8) 0.0643(4) 0.0352(18) Uani 1 1 d .
H2A H -0.1990 1.1992 0.0469 0.042 Uiso 1 1 calc R
C3 C -0.2510(5) 0.9984(8) 0.0544(4) 0.0297(15) Uani 1 1 d .
N3 N -0.4274(4) 1.1562(6) -0.0687(3) 0.0272(12) Uani 1 1 d .
C4 C -0.2258(5) 0.8652(8) 0.0845(4) 0.0382(19) Uani 1 1 d .
H4A H -0.2670 0.7905 0.0802 0.046 Uiso 1 1 calc R
N4 N -0.4357(5) 1.4142(8) -0.2408(4) 0.0456(18) Uani 1 1 d .
C5 C -0.1394(5) 0.8451(9) 0.1208(5) 0.042(2) Uani 1 1 d .
H5A H -0.1242 0.7559 0.1412 0.050 Uiso 1 1 calc R
N5 N -0.2612(8) 1.0623(12) 0.3041(6) 0.079(3) Uani 1 1 d .
N6 N -0.4470(4) 1.0871(6) 0.1163(3) 0.0311(14) Uani 1 1 d .
C6 C -0.3462(5) 1.1130(7) -0.0352(4) 0.0256(14) Uani 1 1 d .
H6A H -0.2958 1.1482 -0.0477 0.031 Uiso 1 1 calc R
N7 N -0.5434(4) 1.2293(6) 0.0400(3) 0.0311(14) Uani 1 1 d .
C7 C -0.3696(6) 1.3196(12) -0.2203(5) 0.052(2) Uani 1 1 d .
H7A H -0.3249 1.3133 -0.2442 0.062 Uiso 1 1 calc R
N8 N -0.7338(7) 1.5645(9) 0.0146(6) 0.066(3) Uani 1 1 d .
C8 C -0.3652(6) 1.2309(11) -0.1650(5) 0.049(2) Uani 1 1 d .
H8A H -0.3185 1.1655 -0.1531 0.059 Uiso 1 1 calc R
C9 C -0.4289(5) 1.2376(7) -0.1273(4) 0.0314(16) Uani 1 1 d .
C10 C -0.5011(6) 1.3305(8) -0.1518(4) 0.0385(18) Uani 1 1 d .
H10A H -0.5491 1.3345 -0.1311 0.046 Uiso 1 1 calc R
C11 C -0.4995(6) 1.4157(9) -0.2074(5) 0.041(2) Uani 1 1 d .
H11A H -0.5469 1.4787 -0.2221 0.049 Uiso 1 1 calc R
C12 C -0.2546(9) 1.156(2) 0.2590(7) 0.098(5) Uani 1 1 d .
H12A H -0.2058 1.2179 0.2681 0.117 Uiso 1 1 calc R
C13 C -0.3154(8) 1.1715(18) 0.1976(6) 0.083(4) Uani 1 1 d .
H13A H -0.3082 1.2452 0.1682 0.100 Uiso 1 1 calc R
C14 C -0.3853(6) 1.0794(8) 0.1803(4) 0.0374(19) Uani 1 1 d .
C15 C -0.3964(10) 0.9824(12) 0.2304(6) 0.082(4) Uani 1 1 d .
H15A H -0.4456 0.9213 0.2231 0.098 Uiso 1 1 calc R
C16 C -0.3335(12) 0.9783(13) 0.2907(7) 0.096(5) Uani 1 1 d .
H16A H -0.3418 0.9136 0.3238 0.115 Uiso 1 1 calc R
C17 C -0.4937(5) 1.2077(8) 0.1017(4) 0.0343(17) Uani 1 1 d .
H17A H -0.4916 1.2776 0.1350 0.041 Uiso 1 1 calc R
C18 C -0.7263(7) 1.4675(12) 0.0622(8) 0.070(4) Uani 1 1 d .
H18A H -0.7660 1.4739 0.0904 0.085 Uiso 1 1 calc R
C19 C -0.6647(6) 1.3556(10) 0.0746(6) 0.050(2) Uani 1 1 d .
H19A H -0.6633 1.2911 0.1099 0.060 Uiso 1 1 calc R
C20 C -0.6060(5) 1.3430(7) 0.0332(4) 0.0339(18) Uani 1 1 d .
C21 C -0.6111(8) 1.4450(10) -0.0175(5) 0.054(3) Uani 1 1 d .
H21A H -0.5715 1.4439 -0.0459 0.064 Uiso 1 1 calc R
C22 C -0.6770(9) 1.5485(10) -0.0243(6) 0.068(4) Uani 1 1 d .
H22A H -0.6816 1.6133 -0.0599 0.082 Uiso 1 1 calc R
C23 C -0.032(2) 1.450(4) 0.0451(15) 0.123(16) Uani 0.50 1 d PD
H23A H -0.0865 1.4251 0.0578 0.147 Uiso 0.50 1 calc PR
H23B H -0.0307 1.5522 0.0375 0.147 Uiso 0.50 1 calc PR
H23C H 0.0179 1.4235 0.0807 0.147 Uiso 0.50 1 calc PR
O O -0.027(2) 1.374(3) -0.0164(15) 0.136(10) Uani 0.50 1 d PD

loop_
_atom_site_aniso_label
_atom_site_aniso_U_11
_atom_site_aniso_U_22
_atom_site_aniso_U_33
_atom_site_aniso_U_23
_atom_site_aniso_U_13
_atom_site_aniso_U_12
Hg 0.0340(2) 0.0575(2) 0.0414(2) -0.00828(14) -0.00045(16) 0.00961(13)
Mo 0.0204(3) 0.0243(3) 0.0232(3) 0.0040(2) -0.0020(2) 0.0020(2)
I1 0.0913(6) 0.0694(5) 0.0892(7) 0.0160(4) 0.0031(5) 0.0160(4)
N1 0.026(3) 0.041(3) 0.045(4) 0.002(3) -0.005(3) 0.007(3)
C1 0.029(4) 0.043(4) 0.047(5) -0.002(4) -0.009(4) -0.005(3)
I2 0.0561(5) 0.0887(5) 0.0622(5) -0.0038(4) 0.0272(4) -0.0010(3)
N2 0.021(3) 0.035(3) 0.029(3) 0.010(3) 0.001(2) 0.000(2)
C2 0.022(4) 0.034(4) 0.045(5) 0.004(3) -0.004(3) 0.002(3)
C3 0.021(3) 0.035(4) 0.028(4) 0.004(3) -0.004(3) 0.001(3)
N3 0.023(3) 0.028(3) 0.029(3) 0.006(2) 0.003(2) -0.001(2)
C4 0.032(4) 0.033(4) 0.045(5) 0.010(3) -0.002(4) -0.002(3)
N4 0.038(4) 0.057(4) 0.039(4) 0.014(3) 0.003(3) 0.000(3)
C5 0.032(4) 0.039(4) 0.044(5) 0.010(4) -0.012(4) 0.009(3)
N5 0.067(7) 0.095(7) 0.057(7) -0.021(6) -0.024(5) 0.022(5)
N6 0.031(3) 0.030(3) 0.027(3) 0.002(2) -0.005(3) 0.005(2)
C6 0.019(3) 0.033(3) 0.025(4) 0.005(3) 0.007(3) -0.002(3)
N7 0.033(3) 0.027(3) 0.029(3) -0.003(2) -0.003(3) 0.007(2)
C7 0.031(4) 0.087(7) 0.040(5) 0.026(5) 0.010(4) 0.012(4)
N8 0.064(6) 0.051(5) 0.075(7) 0.004(5) 0.001(5) 0.026(4)
C8 0.033(4) 0.076(6) 0.040(5) 0.023(5) 0.015(4) 0.020(4)
C9 0.029(4) 0.033(3) 0.027(4) 0.007(3) -0.004(3) -0.003(3)
C10 0.043(5) 0.037(4) 0.034(4) 0.008(3) 0.005(4) 0.006(3)
C11 0.037(5) 0.046(4) 0.038(5) 0.012(3) 0.004(4) 0.006(3)
C12 0.068(9) 0.167(16) 0.044(7) 0.005(9) -0.017(6) -0.031(10)
C13 0.058(7) 0.138(12) 0.046(7) 0.001(7) -0.005(5) -0.039(8)
C14 0.030(4) 0.044(4) 0.032(4) -0.007(3) -0.004(3) 0.010(3)
C15 0.118(11) 0.054(6) 0.053(7) 0.009(5) -0.023(7) -0.023(7)
C16 0.145(14) 0.055(6) 0.060(8) 0.006(6) -0.037(9) 0.009(8)
C17 0.029(4) 0.034(4) 0.037(4) -0.008(3) 0.001(3) 0.005(3)
C18 0.045(6) 0.055(6) 0.113(11) 0.003(7) 0.023(6) 0.012(5)
C19 0.035(5) 0.046(5) 0.068(7) 0.007(4) 0.010(4) 0.003(4)
C20 0.025(4) 0.025(3) 0.046(5) -0.006(3) -0.006(3) 0.003(3)
C21 0.082(7) 0.045(5) 0.032(5) 0.002(4) 0.010(5) 0.019(5)
C22 0.102(10) 0.039(5) 0.050(6) 0.005(4) -0.012(6) 0.029(5)
C23 0.065(19) 0.17(3) 0.13(4) 0.07(3) 0.01(2) 0.00(2)
O 0.15(3) 0.14(2) 0.10(2) -0.020(18) 0.010(18) 0.039(18)

loop_
_atom_type_symbol
_atom_type_description
_atom_type_scat_dispersion_real
_atom_type_scat_dispersion_imag
_atom_type_scat_source
C C 0.0033 0.0016 'International Tables Vol C Tables 4.2.6.8 and 6.1.1.4'
H H 0.0000 0.0000 'International Tables Vol C Tables 4.2.6.8 and 6.1.1.4'
N N 0.0061 0.0033 'International Tables Vol C Tables 4.2.6.8 and 6.1.1.4'
Mo Mo -1.6832 0.6857 'International Tables Vol C Tables 4.2.6.8 and 6.1.1.4'
I I -0.4742 1.8119 'International Tables Vol C Tables 4.2.6.8 and 6.1.1.4'
Hg Hg -2.3894 9.2266 'International Tables Vol C Tables 4.2.6.8 and 6.1.1.4'
O O 0.0106 0.0060 'International Tables Vol C Tables 4.2.6.8 and 6.1.1.4'

loop_
_geom_angle_atom_site_label_1
_geom_angle_atom_site_label_2
_geom_angle_atom_site_label_3
_geom_angle
_geom_angle_site_symmetry_1
_geom_angle_site_symmetry_3
N1 Hg N4 85.3(3) . 4_686
N1 Hg I1 109.52(17) . .
N4 Hg I1 107.19(19) 4_686 .
N1 Hg I2 103.04(18) . .
N4 Hg I2 98.3(2) 4_686 .
I1 Hg I2 139.72(3) . .
Mo Mo N6 94.16(16) 3_475 .
Mo Mo N7 91.26(15) 3_475 3_475
N6 Mo N7 173.8(2) . 3_475
Mo Mo N2 93.50(16) 3_475 .
N6 Mo N2 88.3(3) . .
N7 Mo N2 88.4(2) 3_475 .
Mo Mo N3 91.93(15) 3_475 3_475
N6 Mo N3 87.4(3) . 3_475
N7 Mo N3 95.4(2) 3_475 3_475
N2 Mo N3 173.3(2) . 3_475
C5 N1 C1 117.8(7) . .
C5 N1 Hg 125.4(5) . .
C1 N1 Hg 116.1(6) . .
N1 C1 C2 122.9(8) . .
N1 C1 H1A 118.5 . .
C2 C1 H1A 118.5 . .
C6 N2 C3 117.2(6) . .
C6 N2 Mo 116.8(5) . .
C3 N2 Mo 125.8(5) . .
C1 C2 C3 119.3(7) . .
C1 C2 H2A 120.3 . .
C3 C2 H2A 120.3 . .
C4 C3 N2 121.1(6) . .
C4 C3 C2 116.8(7) . .
N2 C3 C2 122.1(6) . .
C6 N3 C9 115.2(6) . .
C6 N3 Mo 116.8(5) . 3_475
C9 N3 Mo 127.2(5) . 3_475
C5 C4 C3 119.5(7) . .
C5 C4 H4A 120.2 . .
C3 C4 H4A 120.2 . .
C11 N4 C7 116.8(8) . .
C11 N4 Hg 124.4(6) . 4_585
C7 N4 Hg 118.3(6) . 4_585
N1 C5 C4 123.6(7) . .
N1 C5 H5A 118.2 . .
C4 C5 H5A 118.2 . .
C12 N5 C16 116.6(10) . .
C17 N6 C14 117.5(6) . .
C17 N6 Mo 116.2(5) . .
C14 N6 Mo 125.8(5) . .
N2 C6 N3 120.6(6) . .
N2 C6 H6A 119.7 . .
N3 C6 H6A 119.7 . .
C17 N7 C20 116.1(6) . .
C17 N7 Mo 117.9(5) . 3_475
C20 N7 Mo 124.8(5) . 3_475
N4 C7 C8 122.5(9) . .
N4 C7 H7A 118.7 . .
C8 C7 H7A 118.7 . .
C18 N8 C22 114.1(9) . .
C9 C8 C7 121.0(8) . .
C9 C8 H8A 119.5 . .
C7 C8 H8A 119.5 . .
C8 C9 N3 124.7(7) . .
C8 C9 C10 115.9(7) . .
N3 C9 C10 119.3(7) . .
C11 C10 C9 118.7(8) . .
C11 C10 H10A 120.6 . .
C9 C10 H10A 120.6 . .
N4 C11 C10 124.7(8) . .
N4 C11 H11A 117.7 . .
C10 C11 H11A 117.7 . .
N5 C12 C13 124.4(13) . .
N5 C12 H12A 117.8 . .
C13 C12 H12A 117.8 . .
C14 C13 C12 120.2(13) . .
C14 C13 H13A 119.9 . .
C12 C13 H13A 119.9 . .
C13 C14 C15 115.9(9) . .
C13 C14 N6 122.0(9) . .
C15 C14 N6 121.9(8) . .
C16 C15 C14 119.1(12) . .
C16 C15 H15A 120.4 . .
C14 C15 H15A 120.4 . .
N5 C16 C15 123.3(14) . .
N5 C16 H16A 118.3 . .
C15 C16 H16A 118.3 . .
N7 C17 N6 120.4(7) . .
N7 C17 H17A 119.8 . .
N6 C17 H17A 119.8 . .
N8 C18 C19 126.2(12) . .
N8 C18 H18A 116.9 . .
C19 C18 H18A 116.9 . .
C20 C19 C18 118.0(10) . .
C20 C19 H19A 121.0 . .
C18 C19 H19A 121.0 . .
C19 C20 C21 117.5(8) . .
C19 C20 N7 122.1(8) . .
C21 C20 N7 120.4(8) . .
C22 C21 C20 117.8(11) . .
C22 C21 H21A 121.1 . .
C20 C21 H21A 121.1 . .
N8 C22 C21 126.4(11) . .
N8 C22 H22A 116.8 . .
C21 C22 H22A 116.8 . .
O C23 H23A 109.5 . .
O C23 H23B 109.5 . .
H23A C23 H23B 109.5 . .
O C23 H23C 109.5 . .
H23A C23 H23C 109.5 . .
H23B C23 H23C 109.5 . .

loop_
_geom_bond_atom_site_label_1
_geom_bond_atom_site_label_2
_geom_bond_distance
_geom_bond_site_symmetry_2
Hg N1 2.397(6) .
Hg N4 2.455(7) 4_686
Hg I1 2.6296(9) .
Hg I2 2.6468(9) .
Mo Mo 2.0965(11) 3_475
Mo N6 2.144(6) .
Mo N7 2.162(6) 3_475
Mo N2 2.162(6) .
Mo N3 2.178(6) 3_475
N1 C5 1.330(11) .
N1 C1 1.341(10) .
C1 C2 1.381(11) .
C1 H1A 0.9300 .
N2 C6 1.314(9) .
N2 C3 1.402(9) .
C2 C3 1.412(10) .
C2 H2A 0.9300 .
C3 C4 1.393(10) .
N3 C6 1.341(9) .
N3 C9 1.403(9) .
N3 Mo 2.178(6) 3_475
C4 C5 1.380(11) .
C4 H4A 0.9300 .
N4 C11 1.314(13) .
N4 C7 1.337(12) .
N4 Hg 2.455(7) 4_585
C5 H5A 0.9300 .
N5 C12 1.283(19) .
N5 C16 1.335(19) .
N6 C17 1.327(9) .
N6 C14 1.426(10) .
C6 H6A 0.9300 .
N7 C17 1.327(10) .
N7 C20 1.413(9) .
N7 Mo 2.162(6) 3_475
C7 C8 1.381(12) .
C7 H7A 0.9300 .
N8 C18 1.305(16) .
N8 C22 1.312(18) .
C8 C9 1.376(12) .
C8 H8A 0.9300 .
C9 C10 1.405(10) .
C10 C11 1.382(12) .
C10 H10A 0.9300 .
C11 H11A 0.9300 .
C12 C13 1.384(16) .
C12 H12A 0.9300 .
C13 C14 1.357(15) .
C13 H13A 0.9300 .
C14 C15 1.396(15) .
C15 C16 1.379(16) .
C15 H15A 0.9300 .
C16 H16A 0.9300 .
C17 H17A 0.9300 .
C18 C19 1.390(14) .
C18 H18A 0.9300 .
C19 C20 1.371(13) .
C19 H19A 0.9300 .
C20 C21 1.386(13) .
C21 C22 1.381(14) .
C21 H21A 0.9300 .
C22 H22A 0.9300 .
C23 O 1.4501(10) .
C23 H23A 0.9600 .
C23 H23B 0.9600 .
C23 H23C 0.9600 .
